data_2211006
loop_
_publ_author_name
'Guo, Xianghai'
'Shen, Jiaxiang'
'Wang, Liang'
'Zhou, Guangzeng'

_publ_section_title
;
 <i>N</i>-Formyl-4-methoxy-2-methylaniline
;
_journal_coeditor_code GG2010
_journal_issue 11
_journal_name_full 'Acta Crystallographica Section E'
_journal_page_first o4862
_journal_page_last o4863
_journal_paper_doi 10.1107/S160053680604058X
_journal_volume 62
_journal_year 2006
_chemical_formula_moiety 'C9 H11 N O2'
_chemical_formula_sum 'C9 H11 N O2'
_chemical_formula_weight 165.19
_chemical_melting_point 377
_chemical_name_systematic
;
 ?
;
_space_group_IT_number 14
_symmetry_cell_setting monoclinic
_symmetry_space_group_name_Hall '-P 2ybc'
_symmetry_space_group_name_H-M 'P 1 21/c 1'
_atom_sites_solution_hydrogens geom
_atom_sites_solution_primary direct
_atom_sites_solution_secondary difmap
_audit_creation_method SHELXL-97
_cell_angle_alpha 90.00
_cell_angle_beta 100.645(8)
_cell_angle_gamma 90.00
_cell_formula_units_Z 4
_cell_length_a 14.694(3)
_cell_length_b 8.9004(14)
_cell_length_c 7.1127(12)
_cell_measurement_reflns_used 1704
_cell_measurement_temperature 294(2)
_cell_measurement_theta_max 27.6
_cell_measurement_theta_min 2.7
_cell_volume 914.2(3)
_computing_cell_refinement 'SMART (Bruker, 1997)'
_computing_data_collection 'SMART (Bruker, 1997)'
_computing_data_reduction 'SAINT (Bruker, 1997)'
_computing_molecular_graphics 'SHELXTL (Bruker, 1997)'
_computing_publication_material 'SHELXTL (Bruker, 1997)'
_computing_structure_refinement 'SHELXL97 (Sheldrick, 1997)'
_computing_structure_solution 'SHELXS97 (Sheldrick, 1997)'
_diffrn_ambient_temperature 294(2)
_diffrn_measured_fraction_theta_full 0.998
_diffrn_measured_fraction_theta_max 0.939
_diffrn_measurement_device_type 'Bruker CCD area-detector'
_diffrn_measurement_method '\f-\w scans'
_diffrn_radiation_monochromator graphite
_diffrn_radiation_source 'fine-focus sealed tube'
_diffrn_radiation_type MoK\a
_diffrn_radiation_wavelength 0.71073
_diffrn_reflns_av_R_equivalents 0.028
_diffrn_reflns_av_sigmaI/netI 0.037
_diffrn_reflns_limit_h_max 13
_diffrn_reflns_limit_h_min -18
_diffrn_reflns_limit_k_max 11
_diffrn_reflns_limit_k_min -9
_diffrn_reflns_limit_l_max 9
_diffrn_reflns_limit_l_min -9
_diffrn_reflns_number 5253
_diffrn_reflns_theta_full 25.00
_diffrn_reflns_theta_max 28.47
_diffrn_reflns_theta_min 1.41
_exptl_absorpt_coefficient_mu 0.085
_exptl_absorpt_correction_T_max 0.983
_exptl_absorpt_correction_T_min 0.980
_exptl_absorpt_correction_type multi-scan
_exptl_absorpt_process_details 'SADABS (Bruker, 1997)'
_exptl_crystal_colour colourless
_exptl_crystal_density_diffrn 1.200
_exptl_crystal_density_method 'not measured'
_exptl_crystal_description block
_exptl_crystal_F_000 352
_exptl_crystal_size_max 0.24
_exptl_crystal_size_mid 0.22
_exptl_crystal_size_min 0.20
_refine_diff_density_max 0.185
_refine_diff_density_min -0.173
_refine_ls_extinction_method none
_refine_ls_goodness_of_fit_ref 1.011
_refine_ls_hydrogen_treatment mixed
_refine_ls_matrix_type full
_refine_ls_number_parameters 115
_refine_ls_number_reflns 2172
_refine_ls_number_restraints 0
_refine_ls_restrained_S_all 1.011
_refine_ls_R_factor_all 0.0833
_refine_ls_R_factor_gt 0.0462
_refine_ls_shift/su_max 0.001
_refine_ls_shift/su_mean 0.000
_refine_ls_structure_factor_coef Fsqd
_refine_ls_weighting_details 'calc w=1/[\s^2^(Fo^2^)+(0.0597P)^2^+0.1792P] where P=(Fo^2^+2Fc^2^)/3'
_refine_ls_weighting_scheme calc
_refine_ls_wR_factor_gt 0.1116
_refine_ls_wR_factor_ref 0.1316
_reflns_number_gt 1369
_reflns_number_total 2172
_reflns_threshold_expression I>2\s(I)
_cod_data_source_file gg2010.cif
_cod_data_source_block I
_cod_depositor_comments
;
The following automatic conversions were performed:
'_symmetry_cell_setting' value 'Monoclinic' changed to 'monoclinic'
according to '/home/saulius/struct/CIF-dictionaries/cif_core.dic'
dictionary named 'cif_core.dic' version 2.4.1 from 2010-06-29.

Automatic conversion script
Id: cif_fix_enum 1527 2010-12-29 10:47:43Z saulius 

The following automatic conversions were performed:

'_symmetry_cell_setting' value 'Monoclinic' changed to 'monoclinic'
according to /home/saulius/struct/CIF-dictionaries/cif_core.dic
dictionary named 'cif_core.dic' version 2.4.1 from 2010-06-29.

Automatic conversion script
Id: cif_fix_values 1715 2011-07-08 13:25:40Z adriana 
;
_cod_original_sg_symbol_H-M 'P 21/c'
_cod_database_code 2211006
_cod_database_fobs_code 2211006

loop_
_symmetry_equiv_pos_as_xyz
'x, y, z'
'-x, y+1/2, -z+1/2'
'-x, -y, -z'
'x, -y-1/2, z-1/2'

loop_
_atom_site_type_symbol
_atom_site_label
_atom_site_fract_x
_atom_site_fract_y
_atom_site_fract_z
_atom_site_U_iso_or_equiv
_atom_site_adp_type
_atom_site_calc_flag
_atom_site_refinement_flags
_atom_site_occupancy
O O1 0.05171(8) 0.43052(14) 0.28037(17) 0.0505(4) Uani d . 1
O O2 0.48533(9) 0.24428(14) 0.63253(18) 0.0520(4) Uani d . 1
N N1 0.42352(9) 0.47884(17) 0.6802(2) 0.0400(4) Uani d . 1
C C1 0.14526(11) 0.43739(18) 0.3687(2) 0.0367(4) Uani d . 1
C C2 0.16444(11) 0.52199(17) 0.5397(2) 0.0382(4) Uani d . 1
H H2 0.1160 0.5695 0.5836 0.046 Uiso calc R 1
C C3 0.25530(11) 0.53618(17) 0.6457(2) 0.0367(4) Uani d . 1
C C4 0.32943(10) 0.46350(16) 0.5755(2) 0.0331(4) Uani d . 1
C C5 0.31031(11) 0.38001(18) 0.4043(2) 0.0403(4) Uani d . 1
H H5 0.3586 0.3337 0.3586 0.048 Uiso calc R 1
C C6 0.21842(12) 0.36546(19) 0.3004(2) 0.0421(4) Uani d . 1
H H6 0.2065 0.3091 0.1885 0.050 Uiso calc R 1
C C7 0.02781(14) 0.3304(2) 0.1186(3) 0.0605(6) Uani d . 1
H H7A 0.0585 0.3626 0.0176 0.091 Uiso calc R 1
H H7B -0.0380 0.3321 0.0742 0.091 Uiso calc R 1
H H7C 0.0470 0.2301 0.1566 0.091 Uiso calc R 1
C C8 0.27293(14) 0.6251(3) 0.8345(3) 0.0640(6) Uani d . 1
H H8A 0.2151 0.6616 0.8610 0.096 Uiso calc R 1
H H8B 0.3130 0.7085 0.8234 0.096 Uiso calc R 1
H H8C 0.3016 0.5608 0.9367 0.096 Uiso calc R 1
C C9 0.49150(11) 0.3730(2) 0.7007(2) 0.0418(4) Uani d . 1
H H9 0.5485 0.3999 0.7733 0.050 Uiso calc R 1
H H1 0.4384(14) 0.563(2) 0.741(3) 0.057(6) Uiso d . 1

loop_
_atom_site_aniso_label
_atom_site_aniso_U_11
_atom_site_aniso_U_22
_atom_site_aniso_U_33
_atom_site_aniso_U_12
_atom_site_aniso_U_13
_atom_site_aniso_U_23
O1 0.0365(7) 0.0603(8) 0.0511(7) 0.0076(6) -0.0016(5) -0.0114(6)
O2 0.0507(8) 0.0422(7) 0.0615(8) 0.0111(6) 0.0065(6) 0.0042(6)
N1 0.0342(8) 0.0349(8) 0.0497(9) -0.0031(6) 0.0049(6) -0.0028(7)
C1 0.0324(8) 0.0377(8) 0.0391(9) 0.0038(6) 0.0043(7) 0.0009(7)
C2 0.0356(9) 0.0371(9) 0.0439(9) 0.0063(7) 0.0120(7) -0.0028(7)
C3 0.0392(9) 0.0326(8) 0.0396(9) 0.0002(6) 0.0109(7) -0.0033(7)
C4 0.0315(8) 0.0292(8) 0.0391(9) 0.0001(6) 0.0076(7) 0.0028(7)
C5 0.0364(9) 0.0412(9) 0.0457(10) 0.0053(7) 0.0137(7) -0.0064(8)
C6 0.0423(9) 0.0455(10) 0.0381(9) 0.0019(7) 0.0067(7) -0.0103(8)
C7 0.0489(11) 0.0686(13) 0.0573(12) 0.0026(10) -0.0079(9) -0.0132(10)
C8 0.0488(12) 0.0843(15) 0.0598(12) -0.0022(10) 0.0123(9) -0.0334(12)
C9 0.0314(9) 0.0494(11) 0.0444(10) -0.0001(7) 0.0064(7) 0.0086(8)

loop_
_atom_type_symbol
_atom_type_description
_atom_type_scat_dispersion_real
_atom_type_scat_dispersion_imag
_atom_type_scat_source
C C 0.0033 0.0016 'International Tables Vol C Tables 4.2.6.8 and 6.1.1.4'
H H 0.0000 0.0000 'International Tables Vol C Tables 4.2.6.8 and 6.1.1.4'
N N 0.0061 0.0033 'International Tables Vol C Tables 4.2.6.8 and 6.1.1.4'
O O 0.0106 0.0060 'International Tables Vol C Tables 4.2.6.8 and 6.1.1.4'

loop_
_geom_angle_atom_site_label_1
_geom_angle_atom_site_label_2
_geom_angle_atom_site_label_3
_geom_angle
_geom_angle_publ_flag
C1 O1 C7 117.17(13) no
C9 N1 C4 126.92(15) no
C9 N1 H1 115.4(13) no
C4 N1 H1 117.6(13) ?
O1 C1 C6 124.86(14) no
O1 C1 C2 115.55(13) ?
C6 C1 C2 119.59(14) ?
C3 C2 C1 121.68(14) ?
C3 C2 H2 119.2 ?
C1 C2 H2 119.2 ?
C2 C3 C4 118.57(14) no
C2 C3 C8 120.12(14) ?
C4 C3 C8 121.30(15) ?
C5 C4 C3 119.70(14) ?
C5 C4 N1 120.79(14) ?
C3 C4 N1 119.50(14) ?
C4 C5 C6 121.06(14) ?
C4 C5 H5 119.5 no
C6 C5 H5 119.5 ?
C1 C6 C5 119.40(14) ?
C1 C6 H6 120.3 ?
C5 C6 H6 120.3 ?
O1 C7 H7A 109.5 no
O1 C7 H7B 109.5 ?
H7A C7 H7B 109.5 ?
O1 C7 H7C 109.5 ?
H7A C7 H7C 109.5 ?
H7B C7 H7C 109.5 no
C3 C8 H8A 109.5 ?
C3 C8 H8B 109.5 ?
H8A C8 H8B 109.5 ?
C3 C8 H8C 109.5 ?
H8A C8 H8C 109.5 ?
H8B C8 H8C 109.5 ?
O2 C9 N1 126.73(16) no
O2 C9 H9 116.6 no
N1 C9 H9 116.6 no

loop_
_geom_bond_atom_site_label_1
_geom_bond_atom_site_label_2
_geom_bond_distance
_geom_bond_publ_flag
O1 C1 1.4031(19) ?
O1 C7 1.447(2) no
O2 C9 1.240(2) ?
N1 C9 1.361(2) no
N1 C4 1.451(2) no
N1 H1 0.87(2) no
C1 C6 1.412(2) no
C1 C2 1.414(2) ?
C2 C3 1.412(2) ?
C3 C4 1.434(2) no
C3 C8 1.539(2) no
C4 C5 1.410(2) ?
C5 C6 1.420(2) ?
C2 H2 0.9300 no
C5 H5 0.9300 ?
C6 H6 0.9300 ?
C7 H7A 0.9600 no
C7 H7B 0.9600 ?
C7 H7C 0.9600 ?
C8 H8A 0.9600 no
C8 H8B 0.9600 ?
C8 H8C 0.9600 ?
C9 H9 0.9300 no

loop_
_geom_hbond_atom_site_label_D
_geom_hbond_atom_site_label_H
_geom_hbond_atom_site_label_A
_geom_hbond_site_symmetry_A
_geom_hbond_distance_DH
_geom_hbond_distance_HA
_geom_hbond_distance_DA
_geom_hbond_angle_DHA
_geom_hbond_publ_flag
N1 H1 O2 2_656 0.87(2) 2.07(2) 2.9138(19) 161.8(18) yes
C5 H5 O2 . 0.93 2.56 3.028(2) 112 yes

loop_
_geom_torsion_atom_site_label_1
_geom_torsion_atom_site_label_2
_geom_torsion_atom_site_label_3
_geom_torsion_atom_site_label_4
_geom_torsion
_geom_torsion_publ_flag
C7 O1 C1 C6 6.4(2) no
C7 O1 C1 C2 -172.62(15) ?
O1 C1 C2 C3 178.79(14) ?
C6 C1 C2 C3 -0.3(2) ?
C1 C2 C3 C4 0.6(2) ?
C1 C2 C3 C8 -178.09(16) no
C2 C3 C4 C5 -0.1(2) ?
C8 C3 C4 C5 178.51(16) no
C2 C3 C4 N1 178.88(13) ?
C8 C3 C4 N1 -2.5(2) ?
C9 N1 C4 C5 -36.1(2) no
C9 N1 C4 C3 144.88(16) no
C3 C4 C5 C6 -0.6(2) ?
N1 C4 C5 C6 -179.55(14) no
O1 C1 C6 C5 -179.38(15) ?
C2 C1 C6 C5 -0.4(2) ?
C4 C5 C6 C1 0.8(2) ?
C4 N1 C9 O2 0.4(3) no

loop_
_cod_related_entry_id
_cod_related_entry_database
_cod_related_entry_code
1 ChemSpider 213754
